data_4084713
loop_
_publ_author_name
'Schmid, Matthias'
'Guillaume, Sophie M.'
'Roesky, Peter W.'

_publ_section_title
;
 \b-Diketiminate Rare Earth Borohydride Complexes: Synthesis, Structure,
 and Catalytic Activity in the Ring-Opening Polymerization of
 \e-Caprolactone and Trimethylene Carbonate
;
_journal_issue 19
_journal_name_full Organometallics
_journal_page_first 5392
_journal_paper_doi 10.1021/om500708x
_journal_volume 33
_journal_year 2014
_chemical_formula_moiety 'C37 H61 B N2 O2 Yb'
_chemical_formula_sum 'C37 H61 B N2 O2 Yb'
_chemical_formula_weight 749.74
_chemical_name_systematic
; 
 ? 
;
_space_group_IT_number 2
_symmetry_cell_setting triclinic
_symmetry_space_group_name_Hall '-P 1'
_symmetry_space_group_name_H-M 'P -1'
_atom_sites_solution_hydrogens geom
_atom_sites_solution_primary direct
_atom_sites_solution_secondary difmap
_audit_creation_method SHELXL-97
_cell_angle_alpha 75.7709(25)
_cell_angle_beta 84.403(3)
_cell_angle_gamma 85.904(3)
_cell_formula_units_Z 2
_cell_length_a 8.7800(3)
_cell_length_b 12.3442(4)
_cell_length_c 17.6886(5)
_cell_measurement_reflns_used 54479
_cell_measurement_temperature 150(2)
_cell_measurement_theta_max 29.65
_cell_measurement_theta_min 1.70
_cell_volume 1847.21(10)
_computing_cell_refinement 'STOE X-AREA'
_computing_data_collection 'STOE X-AREA'
_computing_data_reduction 'STOE X-RED'
_computing_structure_refinement 'SHELXL-97 (Sheldrick, 1997)'
_computing_structure_solution 'SHELXS-97 (Sheldrick, 1990)'
_diffrn_ambient_temperature 150(2)
_diffrn_measured_fraction_theta_full 0.998
_diffrn_measured_fraction_theta_max 0.998
_diffrn_measurement_device_type 'STOE IPDS 2'
_diffrn_measurement_method 'area detector'
_diffrn_radiation_monochromator graphite
_diffrn_radiation_source 'fine-focus sealed tube'
_diffrn_radiation_type MoK\a
_diffrn_radiation_wavelength 0.71073
_diffrn_reflns_av_R_equivalents 0.0789
_diffrn_reflns_av_sigmaI/netI 0.0501
_diffrn_reflns_limit_h_max 10
_diffrn_reflns_limit_h_min -9
_diffrn_reflns_limit_k_max 14
_diffrn_reflns_limit_k_min -14
_diffrn_reflns_limit_l_max 21
_diffrn_reflns_limit_l_min -21
_diffrn_reflns_number 22654
_diffrn_reflns_theta_full 25.25
_diffrn_reflns_theta_max 25.25
_diffrn_reflns_theta_min 1.70
_exptl_absorpt_coefficient_mu 2.563
_exptl_absorpt_correction_T_max 0.9483
_exptl_absorpt_correction_T_min 0.5960
_exptl_absorpt_correction_type integration
_exptl_absorpt_process_details 'STOE X-RED & X-SHAPE'
_exptl_crystal_colour red
_exptl_crystal_density_diffrn 1.341
_exptl_crystal_density_method 'not measured'
_exptl_crystal_description needle
_exptl_crystal_F_000 768
_exptl_crystal_size_max 0.432
_exptl_crystal_size_mid 0.199
_exptl_crystal_size_min 0.062
_refine_diff_density_max 2.973
_refine_diff_density_min -1.351
_refine_diff_density_rms 0.134
_refine_ls_extinction_method none
_refine_ls_goodness_of_fit_ref 1.218
_refine_ls_hydrogen_treatment constr
_refine_ls_matrix_type full
_refine_ls_number_parameters 390
_refine_ls_number_reflns 6703
_refine_ls_number_restraints 0
_refine_ls_restrained_S_all 1.218
_refine_ls_R_factor_all 0.0414
_refine_ls_R_factor_gt 0.0406
_refine_ls_shift/su_max 0.001
_refine_ls_shift/su_mean 0.000
_refine_ls_structure_factor_coef Fsqd
_refine_ls_weighting_details 'calc w=1/[\s^2^(Fo^2^)+(0.0156P)^2^+12.6133P] where P=(Fo^2^+2Fc^2^)/3'
_refine_ls_weighting_scheme calc
_refine_ls_wR_factor_gt 0.1173
_refine_ls_wR_factor_ref 0.1177
_reflns_number_gt 6521
_reflns_number_total 6703
_reflns_threshold_expression >2sigma(I)
_cod_data_source_file om500708x_si_004.cif
_cod_data_source_block ms281
_cod_original_cell_volume 1847.22(10)
_cod_database_code 4084713

loop_
_symmetry_equiv_pos_as_xyz
'x, y, z'
'-x, -y, -z'

loop_
_atom_site_label
_atom_site_type_symbol
_atom_site_fract_x
_atom_site_fract_y
_atom_site_fract_z
_atom_site_U_iso_or_equiv
_atom_site_adp_type
_atom_site_occupancy
_atom_site_symmetry_multiplicity
_atom_site_calc_flag
_atom_site_refinement_flags
_atom_site_disorder_assembly
_atom_site_disorder_group
B B 1.2185(10) 0.8803(8) 0.6282(5) 0.0405(19) Uani 1 1 d . . .
C1 C 1.0669(8) 0.8065(6) 0.9658(4) 0.0302(14) Uani 1 1 d . . .
H1A H 1.1138 0.7432 1.0026 0.045 Uiso 1 1 calc R . .
H1B H 0.9702 0.8313 0.9905 0.045 Uiso 1 1 calc R . .
H1C H 1.1366 0.8682 0.9516 0.045 Uiso 1 1 calc R . .
C2 C 1.0360(6) 0.7709(5) 0.8930(3) 0.0234(12) Uani 1 1 d . A .
C3 C 1.0958(7) 0.6637(5) 0.8889(4) 0.0266(13) Uani 1 1 d . . .
H3 H 1.1740 0.6348 0.9230 0.032 Uiso 1 1 calc R . .
C4 C 1.0602(6) 0.5913(5) 0.8432(4) 0.0248(12) Uani 1 1 d . A .
C5 C 1.1135(9) 0.4700(5) 0.8733(4) 0.0395(17) Uani 1 1 d . . .
H5A H 1.2256 0.4632 0.8672 0.059 Uiso 1 1 calc R . .
H5B H 1.0711 0.4238 0.8434 0.059 Uiso 1 1 calc R . .
H5C H 1.0782 0.4446 0.9288 0.059 Uiso 1 1 calc R . .
C6 C 0.8756(7) 0.9350(5) 0.8577(3) 0.0260(13) Uani 1 1 d . A .
C7 C 0.9463(8) 1.0381(5) 0.8420(4) 0.0323(14) Uani 1 1 d . . .
C8 C 0.8604(11) 1.1320(6) 0.8550(4) 0.050(2) Uani 1 1 d . A .
H8 H 0.9067 1.2021 0.8432 0.060 Uiso 1 1 calc R . .
C9 C 0.7088(11) 1.1251(8) 0.8846(6) 0.072(3) Uani 1 1 d . . .
H9 H 0.6515 1.1896 0.8936 0.087 Uiso 1 1 calc R A .
C10 C 0.6432(10) 1.0256(10) 0.9006(8) 0.083(4) Uani 1 1 d . A .
H10 H 0.5394 1.0212 0.9216 0.099 Uiso 1 1 calc R . .
C11 C 0.7216(8) 0.9292(7) 0.8876(5) 0.048(2) Uani 1 1 d . . .
C12A C 1.1350(18) 1.0413(12) 0.8208(8) 0.026(3) Uiso 0.51(2) 1 d P A 1
H12A H 1.1759 0.9631 0.8222 0.031 Uiso 0.51(2) 1 calc PR A 1
C12B C 1.0898(18) 1.0596(12) 0.8026(9) 0.025(3) Uiso 0.49(2) 1 d P A 2
H12B H 1.1412 0.9865 0.7973 0.030 Uiso 0.49(2) 1 calc PR A 2
C13A C 1.2166(18) 1.0844(14) 0.8788(11) 0.038(4) Uiso 0.51(2) 1 d P A 1
H13A H 1.1824 1.1624 0.8764 0.056 Uiso 0.51(2) 1 calc PR A 1
H13B H 1.3275 1.0799 0.8656 0.056 Uiso 0.51(2) 1 calc PR A 1
H13C H 1.1923 1.0388 0.9318 0.056 Uiso 0.51(2) 1 calc PR A 1
C13B C 1.1880(18) 1.1112(14) 0.8515(10) 0.033(4) Uiso 0.49(2) 1 d P A 2
H13D H 1.1484 1.1876 0.8510 0.050 Uiso 0.49(2) 1 calc PR A 2
H13E H 1.2945 1.1127 0.8291 0.050 Uiso 0.49(2) 1 calc PR A 2
H13F H 1.1831 1.0659 0.9056 0.050 Uiso 0.49(2) 1 calc PR A 2
C14A C 1.167(2) 1.1127(13) 0.7367(8) 0.041(4) Uiso 0.51(2) 1 d P A 1
H14A H 1.1196 1.0800 0.7001 0.061 Uiso 0.51(2) 1 calc PR A 1
H14B H 1.2780 1.1145 0.7232 0.061 Uiso 0.51(2) 1 calc PR A 1
H14C H 1.1241 1.1891 0.7334 0.061 Uiso 0.51(2) 1 calc PR A 1
C14B C 1.0825(19) 1.1358(13) 0.7206(8) 0.036(4) Uiso 0.49(2) 1 d P A 2
H14D H 1.0273 1.0996 0.6887 0.054 Uiso 0.49(2) 1 calc PR A 2
H14E H 1.1867 1.1497 0.6963 0.054 Uiso 0.49(2) 1 calc PR A 2
H14F H 1.0288 1.2070 0.7241 0.054 Uiso 0.49(2) 1 calc PR A 2
C15A C 0.6500(15) 0.8005(13) 0.9211(9) 0.027(3) Uiso 0.50 1 d P A 1
H15A H 0.6983 0.7445 0.8925 0.032 Uiso 0.50 1 calc PR A 1
C15B C 0.6311(14) 0.8368(12) 0.8914(8) 0.025(3) Uiso 0.50 1 d P A 2
H15B H 0.6976 0.7995 0.8551 0.030 Uiso 0.50 1 calc PR A 2
C16A C 0.633(2) 0.7559(16) 1.0078(11) 0.055(4) Uiso 0.50 1 d P A 1
H16A H 0.7309 0.7571 1.0294 0.082 Uiso 0.50 1 calc PR A 1
H16B H 0.5999 0.6788 1.0201 0.082 Uiso 0.50 1 calc PR A 1
H16C H 0.5555 0.8024 1.0309 0.082 Uiso 0.50 1 calc PR A 1
C16B C 0.6653(18) 0.7573(14) 0.9684(10) 0.040(3) Uiso 0.50 1 d P A 2
H16D H 0.7753 0.7551 0.9746 0.059 Uiso 0.50 1 calc PR A 2
H16E H 0.6350 0.6822 0.9690 0.059 Uiso 0.50 1 calc PR A 2
H16F H 0.6078 0.7832 1.0115 0.059 Uiso 0.50 1 calc PR A 2
C17A C 0.4581(16) 0.8568(13) 0.8890(8) 0.035(3) Uiso 0.50 1 d P A 1
H17A H 0.4072 0.8978 0.9260 0.052 Uiso 0.50 1 calc PR A 1
H17B H 0.3959 0.7948 0.8871 0.052 Uiso 0.50 1 calc PR A 1
H17C H 0.4704 0.9074 0.8368 0.052 Uiso 0.50 1 calc PR A 1
C17B C 0.503(2) 0.8008(17) 0.8840(11) 0.058(4) Uiso 0.50 1 d P A 2
H17D H 0.4217 0.8352 0.9137 0.086 Uiso 0.50 1 calc PR A 2
H17E H 0.5053 0.7194 0.9039 0.086 Uiso 0.50 1 calc PR A 2
H17F H 0.4833 0.8201 0.8285 0.086 Uiso 0.50 1 calc PR A 2
C18 C 0.9338(8) 0.5386(5) 0.7459(4) 0.0286(13) Uani 1 1 d . A .
C19 C 0.7861(8) 0.5010(5) 0.7700(4) 0.0333(15) Uani 1 1 d . A .
C20 C 0.7292(10) 0.4248(6) 0.7341(6) 0.051(2) Uani 1 1 d . . .
H20 H 0.6297 0.3978 0.7505 0.061 Uiso 1 1 calc R . .
C21 C 0.8164(12) 0.3887(6) 0.6748(6) 0.059(3) Uani 1 1 d . . .
H21 H 0.7764 0.3380 0.6501 0.070 Uiso 1 1 calc R . .
C22 C 0.9589(13) 0.4258(7) 0.6521(5) 0.057(2) Uani 1 1 d . C .
H22 H 1.0178 0.4003 0.6114 0.069 Uiso 1 1 calc R . .
C23 C 1.0226(10) 0.5007(6) 0.6868(4) 0.0431(18) Uani 1 1 d . . .
C24 C 0.6836(8) 0.5403(6) 0.8335(5) 0.0422(17) Uani 1 1 d . . .
H24A H 0.7087 0.6140 0.8421 0.051 Uiso 0.51(2) 1 calc PR B 2
H24 H 0.7422 0.6075 0.8319 0.051 Uiso 0.49(2) 1 calc PR B 1
C25A C 0.718(2) 0.4812(14) 0.9103(9) 0.038(4) Uiso 0.49(2) 1 d P B 1
H25A H 0.6418 0.5033 0.9488 0.057 Uiso 0.49(2) 1 calc PR B 1
H25B H 0.8201 0.4992 0.9200 0.057 Uiso 0.49(2) 1 calc PR B 1
H25C H 0.7154 0.4006 0.9151 0.057 Uiso 0.49(2) 1 calc PR B 1
C25B C 0.653(3) 0.4421(19) 0.9130(11) 0.063(6) Uiso 0.51(2) 1 d P B 2
H25D H 0.5876 0.3871 0.9029 0.095 Uiso 0.51(2) 1 calc PR B 2
H25E H 0.6028 0.4749 0.9546 0.095 Uiso 0.51(2) 1 calc PR B 2
H25F H 0.7513 0.4050 0.9293 0.095 Uiso 0.51(2) 1 calc PR B 2
C26A C 0.5115(18) 0.5317(16) 0.8175(9) 0.045(5) Uiso 0.51(2) 1 d P B 2
H26A H 0.4909 0.4532 0.8223 0.068 Uiso 0.51(2) 1 calc PR B 2
H26B H 0.4937 0.5753 0.7645 0.068 Uiso 0.51(2) 1 calc PR B 2
H26C H 0.4431 0.5613 0.8557 0.068 Uiso 0.51(2) 1 calc PR B 2
C26B C 0.5398(19) 0.6009(17) 0.8157(10) 0.048(5) Uiso 0.49(2) 1 d P B 1
H26D H 0.4759 0.5560 0.7940 0.072 Uiso 0.49(2) 1 calc PR B 1
H26E H 0.5589 0.6718 0.7774 0.072 Uiso 0.49(2) 1 calc PR B 1
H26F H 0.4867 0.6161 0.8637 0.072 Uiso 0.49(2) 1 calc PR B 1
C27A C 1.2061(19) 0.5260(12) 0.6712(10) 0.032(4) Uiso 0.51(3) 1 d P C 1
H27A H 1.2281 0.5758 0.7053 0.038 Uiso 0.51(3) 1 calc PR C 1
C27B C 1.1640(19) 0.5426(12) 0.6482(10) 0.030(4) Uiso 0.49(3) 1 d P C 2
H27B H 1.1937 0.6014 0.6733 0.036 Uiso 0.49(3) 1 calc PR C 2
C28A C 1.315(2) 0.4223(16) 0.6889(13) 0.048(5) Uiso 0.51(3) 1 d P C 1
H28A H 1.3032 0.3867 0.7450 0.072 Uiso 0.51(3) 1 calc PR C 1
H28B H 1.4207 0.4443 0.6740 0.072 Uiso 0.51(3) 1 calc PR C 1
H28C H 1.2903 0.3695 0.6592 0.072 Uiso 0.51(3) 1 calc PR C 1
C28B C 1.284(2) 0.4428(15) 0.6652(12) 0.041(5) Uiso 0.49(3) 1 d P C 2
H28D H 1.2796 0.4093 0.7217 0.061 Uiso 0.49(3) 1 calc PR C 2
H28E H 1.3871 0.4696 0.6471 0.061 Uiso 0.49(3) 1 calc PR C 2
H28F H 1.2622 0.3865 0.6378 0.061 Uiso 0.49(3) 1 calc PR C 2
C29A C 1.239(2) 0.5903(14) 0.5854(10) 0.049(5) Uiso 0.51(3) 1 d P C 1
H29A H 1.2200 0.5426 0.5507 0.074 Uiso 0.51(3) 1 calc PR C 1
H29B H 1.3457 0.6112 0.5764 0.074 Uiso 0.51(3) 1 calc PR C 1
H29C H 1.1710 0.6580 0.5744 0.074 Uiso 0.51(3) 1 calc PR C 1
C29B C 1.170(2) 0.5921(14) 0.5596(10) 0.044(5) Uiso 0.49(3) 1 d P C 2
H29D H 1.1514 0.5337 0.5333 0.066 Uiso 0.49(3) 1 calc PR C 2
H29E H 1.2713 0.6215 0.5409 0.066 Uiso 0.49(3) 1 calc PR C 2
H29F H 1.0913 0.6529 0.5480 0.066 Uiso 0.49(3) 1 calc PR C 2
C30A C 0.8125(17) 1.0340(12) 0.5847(8) 0.040(3) Uiso 0.50 1 d P A 2
H30A H 0.9240 1.0413 0.5708 0.048 Uiso 0.50 1 calc PR A 2
H30B H 0.7717 0.9929 0.5502 0.048 Uiso 0.50 1 calc PR A 2
C30B C 0.7898(18) 1.0891(13) 0.6525(9) 0.045(4) Uiso 0.50 1 d P A 1
H30C H 0.8808 1.1120 0.6158 0.054 Uiso 0.50 1 calc PR A 1
H30D H 0.7982 1.1151 0.7005 0.054 Uiso 0.50 1 calc PR A 1
C31A C 0.7317(18) 1.1465(13) 0.5774(9) 0.040(3) Uiso 0.50 1 d P A 2
H31A H 0.7993 1.2008 0.5881 0.048 Uiso 0.50 1 calc PR A 2
H31B H 0.6959 1.1757 0.5245 0.048 Uiso 0.50 1 calc PR A 2
C31B C 0.646(2) 1.1381(18) 0.6154(13) 0.052(5) Uiso 0.50 1 d P A 1
H31C H 0.6501 1.1330 0.5602 0.063 Uiso 0.50 1 calc PR A 1
H31D H 0.6256 1.2171 0.6179 0.063 Uiso 0.50 1 calc PR A 1
C32A C 0.600(2) 1.1243(15) 0.6377(11) 0.041(4) Uiso 0.50 1 d P A 2
H32A H 0.5125 1.0988 0.6167 0.049 Uiso 0.50 1 calc PR A 2
H32B H 0.5671 1.1923 0.6563 0.049 Uiso 0.50 1 calc PR A 2
C32B C 0.525(2) 1.0618(16) 0.6674(11) 0.060(5) Uiso 0.50 1 d P A 1
H32C H 0.5009 1.0807 0.7187 0.072 Uiso 0.50 1 calc PR A 1
H32D H 0.4291 1.0659 0.6413 0.072 Uiso 0.50 1 calc PR A 1
C33A C 0.6616(17) 1.0337(13) 0.7026(9) 0.041(3) Uiso 0.50 1 d P A 2
H33A H 0.6996 1.0670 0.7423 0.049 Uiso 0.50 1 calc PR A 2
H33B H 0.5795 0.9830 0.7284 0.049 Uiso 0.50 1 calc PR A 2
C33B C 0.6077(18) 0.9496(14) 0.6756(10) 0.048(4) Uiso 0.50 1 d P A 1
H33C H 0.5866 0.9150 0.6331 0.058 Uiso 0.50 1 calc PR A 1
H33D H 0.5765 0.8987 0.7266 0.058 Uiso 0.50 1 calc PR A 1
C34A C 0.8442(18) 0.8478(13) 0.5290(8) 0.041(3) Uiso 0.50 1 d P A 2
H34A H 0.7897 0.9216 0.5261 0.050 Uiso 0.50 1 calc PR A 2
H34B H 0.9552 0.8590 0.5164 0.050 Uiso 0.50 1 calc PR A 2
C34B C 0.845(2) 0.7260(17) 0.5517(11) 0.060(5) Uiso 0.50 1 d P A 1
H34C H 0.9134 0.6583 0.5660 0.073 Uiso 0.50 1 calc PR A 1
H34D H 0.9019 0.7818 0.5109 0.073 Uiso 0.50 1 calc PR A 1
C35A C 0.785(2) 0.7897(15) 0.4742(10) 0.053(4) Uiso 0.50 1 d P A 2
H35A H 0.7518 0.8433 0.4265 0.063 Uiso 0.50 1 calc PR A 2
H35B H 0.8613 0.7343 0.4593 0.063 Uiso 0.50 1 calc PR A 2
C35B C 0.711(3) 0.696(2) 0.5177(14) 0.072(6) Uiso 0.50 1 d P A 1
H35C H 0.7231 0.6189 0.5108 0.086 Uiso 0.50 1 calc PR A 1
H35D H 0.6931 0.7486 0.4668 0.086 Uiso 0.50 1 calc PR A 1
C36A C 0.669(2) 0.7417(17) 0.5178(10) 0.052(4) Uiso 0.50 1 d P A 2
H36A H 0.6406 0.6789 0.4971 0.063 Uiso 0.50 1 calc PR A 2
H36B H 0.5799 0.7962 0.5149 0.063 Uiso 0.50 1 calc PR A 2
C36B C 0.576(2) 0.7082(17) 0.5824(11) 0.062(5) Uiso 0.50 1 d P A 1
H36C H 0.4881 0.7525 0.5575 0.075 Uiso 0.50 1 calc PR A 1
H36D H 0.5420 0.6334 0.6109 0.075 Uiso 0.50 1 calc PR A 1
C37A C 0.7025(17) 0.6975(12) 0.6028(8) 0.038(3) Uiso 0.50 1 d P A 2
H37A H 0.6091 0.7023 0.6382 0.045 Uiso 0.50 1 calc PR A 2
H37B H 0.7425 0.6187 0.6126 0.045 Uiso 0.50 1 calc PR A 2
C37B C 0.6360(18) 0.7654(14) 0.6371(10) 0.047(4) Uiso 0.50 1 d P A 1
H37C H 0.6142 0.7235 0.6921 0.056 Uiso 0.50 1 calc PR A 1
H37D H 0.5900 0.8424 0.6306 0.056 Uiso 0.50 1 calc PR A 1
N1 N 0.9533(5) 0.8379(4) 0.8396(3) 0.0220(10) Uani 1 1 d . . .
N2 N 0.9861(6) 0.6226(4) 0.7790(3) 0.0227(10) Uani 1 1 d . . .
O1 O 0.7805(6) 0.9744(4) 0.6703(3) 0.0394(12) Uani 1 1 d . . .
O2 O 0.8127(6) 0.7668(4) 0.6136(3) 0.0436(13) Uani 1 1 d . . .
Yb Yb 0.96558(3) 0.81595(2) 0.707747(14) 0.02314(10) Uani 1 1 d . A .

loop_
_atom_site_aniso_label
_atom_site_aniso_U_11
_atom_site_aniso_U_22
_atom_site_aniso_U_33
_atom_site_aniso_U_23
_atom_site_aniso_U_13
_atom_site_aniso_U_12
B 0.037(4) 0.047(5) 0.039(4) -0.014(4) 0.005(3) -0.007(4)
C1 0.036(3) 0.031(3) 0.025(3) -0.008(3) -0.003(3) -0.001(3)
C2 0.022(3) 0.026(3) 0.021(3) -0.004(2) 0.000(2) -0.005(2)
C3 0.027(3) 0.025(3) 0.028(3) -0.005(3) -0.006(2) 0.001(2)
C4 0.019(3) 0.023(3) 0.030(3) -0.004(2) -0.003(2) 0.005(2)
C5 0.060(5) 0.023(3) 0.034(4) -0.003(3) -0.007(3) 0.003(3)
C6 0.029(3) 0.028(3) 0.023(3) -0.009(2) -0.004(2) 0.000(3)
C7 0.049(4) 0.024(3) 0.024(3) -0.007(3) -0.001(3) -0.003(3)
C8 0.086(6) 0.027(4) 0.040(4) -0.013(3) -0.023(4) 0.010(4)
C9 0.064(6) 0.069(6) 0.111(8) -0.069(6) -0.052(6) 0.040(5)
C10 0.029(4) 0.105(8) 0.153(11) -0.106(9) -0.021(5) 0.015(5)
C11 0.025(3) 0.060(5) 0.075(6) -0.050(5) -0.003(3) 0.000(3)
C18 0.037(3) 0.020(3) 0.028(3) -0.004(2) -0.003(3) -0.003(3)
C19 0.033(3) 0.019(3) 0.047(4) -0.004(3) -0.013(3) -0.002(3)
C20 0.048(4) 0.026(4) 0.084(6) -0.013(4) -0.027(4) -0.005(3)
C21 0.090(7) 0.026(4) 0.069(6) -0.018(4) -0.036(5) -0.009(4)
C22 0.104(8) 0.032(4) 0.042(4) -0.020(4) 0.001(5) -0.011(5)
C23 0.062(5) 0.026(4) 0.042(4) -0.014(3) 0.010(4) -0.012(3)
C24 0.035(4) 0.032(4) 0.062(5) -0.015(3) 0.001(3) -0.013(3)
N1 0.022(2) 0.021(2) 0.023(2) -0.005(2) 0.0004(19) -0.002(2)
N2 0.026(2) 0.017(2) 0.025(2) -0.005(2) 0.000(2) -0.002(2)
O1 0.052(3) 0.032(3) 0.035(3) -0.011(2) -0.013(2) 0.013(2)
O2 0.050(3) 0.035(3) 0.053(3) -0.018(2) -0.024(3) 0.002(2)
Yb 0.02671(15) 0.02045(15) 0.02200(15) -0.00530(10) 0.00013(10) -0.00169(11)

loop_
_atom_type_symbol
_atom_type_description
_atom_type_scat_dispersion_real
_atom_type_scat_dispersion_imag
_atom_type_scat_source
C C 0.0033 0.0016 'International Tables Vol C Tables 4.2.6.8 and 6.1.1.4'
H H 0.0000 0.0000 'International Tables Vol C Tables 4.2.6.8 and 6.1.1.4'
B B 0.0013 0.0007 'International Tables Vol C Tables 4.2.6.8 and 6.1.1.4'
N N 0.0061 0.0033 'International Tables Vol C Tables 4.2.6.8 and 6.1.1.4'
O O 0.0106 0.0060 'International Tables Vol C Tables 4.2.6.8 and 6.1.1.4'
Yb Yb -0.3850 5.5486 'International Tables Vol C Tables 4.2.6.8 and 6.1.1.4'

loop_
_geom_angle_atom_site_label_1
_geom_angle_atom_site_label_2
_geom_angle_atom_site_label_3
_geom_angle
N1 C2 C3 124.6(5)
N1 C2 C1 120.2(5)
C3 C2 C1 115.2(5)
C2 C3 C4 131.4(5)
N2 C4 C3 124.8(5)
N2 C4 C5 120.5(6)
C3 C4 C5 114.7(5)
C11 C6 C7 119.2(6)
C11 C6 N1 118.9(6)
C7 C6 N1 121.8(6)
C12B C7 C8 115.0(9)
C12B C7 C6 125.1(8)
C8 C7 C6 119.0(7)
C12B C7 C12A 17.5(7)
C8 C7 C12A 121.1(8)
C6 C7 C12A 119.3(7)
C9 C8 C7 121.2(8)
C10 C9 C8 119.2(8)
C9 C10 C11 122.5(9)
C10 C11 C6 118.9(8)
C10 C11 C15B 116.3(8)
C6 C11 C15B 123.7(8)
C10 C11 C15A 122.5(9)
C6 C11 C15A 117.7(7)
C15B C11 C15A 20.9(6)
C13A C12A C14A 111.2(12)
C13A C12A C7 112.9(10)
C14A C12A C7 108.6(11)
C7 C12B C14B 113.2(13)
C7 C12B C13B 109.5(10)
C14B C12B C13B 110.1(12)
C16A C15A C11 116.7(11)
C16A C15A C17A 107.6(11)
C11 C15A C17A 90.7(9)
C17B C15B C11 148.8(15)
C17B C15B C16B 98.4(14)
C11 C15B C16B 103.5(11)
C23 C18 C19 120.3(6)
C23 C18 N2 121.1(6)
C19 C18 N2 118.4(6)
C18 C19 C20 119.0(7)
C18 C19 C24 122.6(6)
C20 C19 C24 118.4(7)
C21 C20 C19 120.5(8)
C22 C21 C20 119.8(7)
C21 C22 C23 122.1(8)
C18 C23 C22 118.2(8)
C18 C23 C27B 127.0(8)
C22 C23 C27B 114.1(9)
C18 C23 C27A 119.4(8)
C22 C23 C27A 121.5(8)
C27B C23 C27A 19.6(7)
C25A C24 C26B 123.7(11)
C25A C24 C19 112.6(8)
C26B C24 C19 120.5(9)
C25A C24 C26A 113.0(11)
C26B C24 C26A 34.2(8)
C19 C24 C26A 107.9(8)
C25A C24 C25B 27.9(8)
C26B C24 C25B 108.1(12)
C19 C24 C25B 113.2(9)
C26A C24 C25B 87.5(12)
C28A C27A C29A 109.5(13)
C28A C27A C23 114.9(12)
C29A C27A C23 108.6(12)
C23 C27B C29B 117.7(13)
C23 C27B C28B 105.9(12)
C29B C27B C28B 108.8(12)
C31A C30A O1 104.5(11)
O1 C30B C31B 106.7(13)
C32A C31A C30A 103.4(13)
C30B C31B C32B 101.3(15)
C31A C32A C33A 104.2(13)
C33B C32B C31B 100.5(15)
O1 C33A C32A 108.1(12)
C32B C33B O1 104.6(13)
C35A C34A O2 104.9(12)
O2 C34B C35B 115.3(17)
C36A C35A C34A 100.3(15)
C34B C35B C36B 101.8(17)
C35A C36A C37A 112.6(16)
C37B C36B C35B 107.9(16)
O2 C37A C36A 104.4(12)
C36B C37B O2 103.8(13)
C2 N1 C6 118.7(5)
C2 N1 Yb 121.4(4)
C6 N1 Yb 119.1(4)
C4 N2 C18 119.1(5)
C4 N2 Yb 121.5(4)
C18 N2 Yb 119.0(4)
C30B O1 C33A 63.8(9)
C30B O1 C30A 62.4(9)
C33A O1 C30A 108.2(9)
C30B O1 C33B 107.3(9)
C33A O1 C33B 55.2(9)
C30A O1 C33B 102.7(9)
C30B O1 Yb 134.1(7)
C33A O1 Yb 141.0(7)
C30A O1 Yb 110.6(6)
C33B O1 Yb 118.2(7)
C34B O2 C37A 66.2(10)
C34B O2 C37B 109.9(11)
C37A O2 C37B 48.9(8)
C34B O2 C34A 59.3(10)
C37A O2 C34A 103.5(8)
C37B O2 C34A 109.5(9)
C34B O2 Yb 134.6(9)
C37A O2 Yb 145.9(7)
C37B O2 Yb 114.8(6)
C34A O2 Yb 110.6(6)
N1 Yb N2 79.68(16)
N1 Yb O2 142.53(18)
N2 Yb O2 90.75(17)
N1 Yb O1 91.66(16)
N2 Yb O1 142.70(18)
O2 Yb O1 74.28(16)
N1 Yb B 112.7(2)
N2 Yb B 111.9(2)
O2 Yb B 104.6(2)
O1 Yb B 105.0(2)

loop_
_geom_bond_atom_site_label_1
_geom_bond_atom_site_label_2
_geom_bond_distance
B Yb 2.576(8)
C1 C2 1.514(8)
C2 N1 1.329(7)
C2 C3 1.403(8)
C3 C4 1.412(9)
C4 N2 1.325(7)
C4 C5 1.517(8)
C6 C11 1.403(9)
C6 C7 1.410(9)
C6 N1 1.427(8)
C7 C12B 1.389(16)
C7 C8 1.391(10)
C7 C12A 1.664(16)
C8 C9 1.383(14)
C9 C10 1.348(15)
C10 C11 1.389(11)
C11 C15B 1.420(15)
C11 C15A 1.697(17)
C12A C13A 1.523(19)
C12A C14A 1.542(19)
C12B C14B 1.53(2)
C12B C13B 1.55(2)
C15A C16A 1.49(2)
C15A C17A 1.86(2)
C15B C17B 1.27(2)
C15B C16B 1.513(19)
C18 C23 1.396(10)
C18 C19 1.400(9)
C18 N2 1.430(8)
C19 C20 1.401(10)
C19 C24 1.521(10)
C20 C21 1.381(13)
C21 C22 1.353(14)
C22 C23 1.401(11)
C23 C27B 1.424(16)
C23 C27A 1.646(17)
C24 C25A 1.425(16)
C24 C26B 1.442(18)
C24 C26A 1.580(17)
C24 C25B 1.63(2)
C27A C28A 1.53(2)
C27A C29A 1.54(2)
C27B C29B 1.53(2)
C27B C28B 1.56(2)
C30A C31A 1.50(2)
C30A O1 1.521(15)
C30B O1 1.379(16)
C30B C31B 1.50(2)
C31A C32A 1.48(2)
C31B C32B 1.55(3)
C32A C33A 1.50(2)
C32B C33B 1.50(2)
C33A O1 1.390(15)
C33B O1 1.559(17)
C34A C35A 1.49(2)
C34A O2 1.593(16)
C34B O2 1.312(19)
C34B C35B 1.48(3)
C35A C36A 1.30(3)
C35B C36B 1.59(3)
C36A C37A 1.52(2)
C36B C37B 1.48(2)
C37A O2 1.392(15)
C37B O2 1.567(17)
N1 Yb 2.405(5)
N2 Yb 2.413(5)
O1 Yb 2.455(5)
O2 Yb 2.448(4)
